data_4338240
loop_
_publ_author_name
'Chitnis, Saurabh S.'
'Burford, Neil'
'McDonald, Robert'
'Ferguson, Michael J.'

_publ_section_title
;
 Prototypical Phosphine Complexes of Antimony(III).
;
_journal_issue 10
_journal_name_full 'Inorganic chemistry'
_journal_page_first 5359
_journal_page_last 5372
_journal_paper_doi 10.1021/ic500723y
_journal_volume 53
_journal_year 2014
_chemical_formula_moiety 'C36 H30 Cl3 P2 Sb'
_chemical_formula_sum 'C36 H30 Cl3 P2 Sb'
_chemical_formula_weight 752.64
_chemical_name_systematic
; 
 ? 
;
_space_group_IT_number 15
_symmetry_cell_setting monoclinic
_symmetry_space_group_name_Hall '-I 2ya'
_symmetry_space_group_name_H-M 'I 1 2/a 1'
_atom_sites_solution_hydrogens geom
_atom_sites_solution_primary direct
_atom_sites_solution_secondary difmap
_audit_creation_method SHELXL-97
_cell_angle_alpha 90.00
_cell_angle_beta 101.4987(9)
_cell_angle_gamma 90.00
_cell_formula_units_Z 4
_cell_length_a 15.8017(12)
_cell_length_b 9.5425(8)
_cell_length_c 22.4802(18)
_cell_measurement_reflns_used 7118
_cell_measurement_temperature 173(2)
_cell_measurement_theta_max 24.82
_cell_measurement_theta_min 2.33
_cell_volume 3321.7(5)
_computing_cell_refinement 'Bruker SAINT'
_computing_data_collection 'Bruker APEX2'
_computing_data_reduction 'Bruker SAINT'
_computing_molecular_graphics 'Bruker SHELXTL'
_computing_publication_material 'Bruker SHELXTL'
_computing_structure_refinement 'SHELXL-97 (Sheldrick, 2008)'
_computing_structure_solution 'SHELXD (Schneider & Sheldrick, 2002)'
_diffrn_ambient_temperature 173(2)
_diffrn_measured_fraction_theta_full 0.999
_diffrn_measured_fraction_theta_max 0.999
_diffrn_measurement_device_type 'Bruker APEX-II CCD'
_diffrn_measurement_method '\w scans'
_diffrn_radiation_monochromator graphite
_diffrn_radiation_source 'fine-focus sealed tube'
_diffrn_radiation_type MoK\a
_diffrn_radiation_wavelength 0.71073
_diffrn_reflns_av_R_equivalents 0.0260
_diffrn_reflns_av_unetI/netI 0.0195
_diffrn_reflns_limit_h_max 20
_diffrn_reflns_limit_h_min -20
_diffrn_reflns_limit_k_max 12
_diffrn_reflns_limit_k_min -12
_diffrn_reflns_limit_l_max 29
_diffrn_reflns_limit_l_min -29
_diffrn_reflns_number 14638
_diffrn_reflns_theta_full 27.51
_diffrn_reflns_theta_max 27.51
_diffrn_reflns_theta_min 1.85
_exptl_absorpt_coefficient_mu 1.193
_exptl_absorpt_correction_T_max 0.8920
_exptl_absorpt_correction_T_min 0.6547
_exptl_absorpt_correction_type integration
_exptl_absorpt_process_details 'SADABS (Sheldrick, 2008)'
_exptl_crystal_colour yellow
_exptl_crystal_density_diffrn 1.505
_exptl_crystal_density_method 'not measured'
_exptl_crystal_description prism
_exptl_crystal_F_000 1512
_exptl_crystal_size_max 0.39
_exptl_crystal_size_mid 0.32
_exptl_crystal_size_min 0.10
_refine_diff_density_max 0.334
_refine_diff_density_min -0.634
_refine_diff_density_rms 0.056
_refine_ls_extinction_method none
_refine_ls_goodness_of_fit_ref 1.068
_refine_ls_hydrogen_treatment constr
_refine_ls_matrix_type full
_refine_ls_number_parameters 191
_refine_ls_number_reflns 3822
_refine_ls_number_restraints 0
_refine_ls_restrained_S_all 1.068
_refine_ls_R_factor_all 0.0234
_refine_ls_R_factor_gt 0.0204
_refine_ls_shift/su_max 0.001
_refine_ls_shift/su_mean 0.000
_refine_ls_structure_factor_coef Fsqd
_refine_ls_weighting_details 'calc w=1/[\s^2^(Fo^2^)+(0.0231P)^2^+2.4945P] where P=(Fo^2^+2Fc^2^)/3'
_refine_ls_weighting_scheme calc
_refine_ls_wR_factor_gt 0.0492
_refine_ls_wR_factor_ref 0.0507
_reflns_number_gt 3505
_reflns_number_total 3822
_reflns_threshold_expression I>2\s(I)
_cod_data_source_file ic500723y_si_012.cif
_cod_data_source_block vic1314
_cod_depositor_comments
;
The following automatic conversions were performed:

'_symmetry_cell_setting' value 'Monoclinic' changed to 'monoclinic'
according to
/usr/data/users/saulius/crontab/automatic-downloads/rss-feeds/ACS/lib/dictionaries/cif_core.dic
dictionary named 'cif_core.dic' version 2.4.2 from 2011-04-26.

Automatic conversion script
Id: cif_fix_values 2281 2013-09-26 08:29:07Z andrius 

 Adding full bibliography for 4338238--4338252.cif.
;
_cod_original_sg_symbol_H-M 'I 2/a'
_cod_database_code 4338240

loop_
_symmetry_equiv_pos_as_xyz
'x, y, z'
'-x+1/2, y, -z'
'x+1/2, y+1/2, z+1/2'
'-x+1, y+1/2, -z+1/2'
'-x, -y, -z'
'x-1/2, -y, z'
'-x+1/2, -y+1/2, -z+1/2'
'x, -y+1/2, z+1/2'

loop_
_atom_site_label
_atom_site_type_symbol
_atom_site_fract_x
_atom_site_fract_y
_atom_site_fract_z
_atom_site_U_iso_or_equiv
_atom_site_adp_type
_atom_site_occupancy
_atom_site_symmetry_multiplicity
_atom_site_calc_flag
_atom_site_refinement_flags
Sb Sb 0.2500 0.161487(15) 0.0000 0.01999(5) Uani 1 2 d S
Cl1 Cl 0.2500 0.41141(6) 0.0000 0.02375(11) Uani 1 2 d S
Cl2 Cl 0.37382(3) 0.17255(5) -0.05777(2) 0.03387(11) Uani 1 1 d .
P P 0.37786(2) 0.18226(4) 0.105129(18) 0.01816(9) Uani 1 1 d .
C11 C 0.48396(10) 0.24133(17) 0.09668(7) 0.0207(3) Uani 1 1 d .
C12 C 0.55470(11) 0.15412(18) 0.10275(8) 0.0281(4) Uani 1 1 d .
H12 H 0.5493 0.0576 0.1116 0.034 Uiso 1 1 calc R
C13 C 0.63405(11) 0.2076(2) 0.09586(9) 0.0351(4) Uani 1 1 d .
H13 H 0.6827 0.1472 0.0999 0.042 Uiso 1 1 calc R
C14 C 0.64263(12) 0.3473(2) 0.08330(9) 0.0332(4) Uani 1 1 d .
H14 H 0.6974 0.3837 0.0798 0.040 Uiso 1 1 calc R
C15 C 0.57169(12) 0.4346(2) 0.07572(10) 0.0402(5) Uani 1 1 d .
H15 H 0.5772 0.5308 0.0663 0.048 Uiso 1 1 calc R
C16 C 0.49238(12) 0.38138(19) 0.08192(10) 0.0357(4) Uani 1 1 d .
H16 H 0.4433 0.4411 0.0760 0.043 Uiso 1 1 calc R
C21 C 0.38540(9) -0.00239(17) 0.12350(7) 0.0204(3) Uani 1 1 d .
C22 C 0.40096(11) -0.09580(18) 0.07897(8) 0.0270(3) Uani 1 1 d .
H22 H 0.4124 -0.0609 0.0418 0.032 Uiso 1 1 calc R
C23 C 0.39978(12) -0.2392(2) 0.08886(9) 0.0352(4) Uani 1 1 d .
H23 H 0.4112 -0.3021 0.0587 0.042 Uiso 1 1 calc R
C24 C 0.38201(12) -0.2908(2) 0.14233(10) 0.0373(4) Uani 1 1 d .
H24 H 0.3811 -0.3890 0.1489 0.045 Uiso 1 1 calc R
C25 C 0.36558(12) -0.1999(2) 0.18631(9) 0.0349(4) Uani 1 1 d .
H25 H 0.3529 -0.2358 0.2229 0.042 Uiso 1 1 calc R
C26 C 0.36750(10) -0.05610(19) 0.17736(8) 0.0269(4) Uani 1 1 d .
H26 H 0.3566 0.0059 0.2080 0.032 Uiso 1 1 calc R
C31 C 0.35776(10) 0.27649(17) 0.17101(7) 0.0213(3) Uani 1 1 d .
C32 C 0.41795(11) 0.2752(2) 0.22563(8) 0.0347(4) Uani 1 1 d .
H32 H 0.4701 0.2238 0.2288 0.042 Uiso 1 1 calc R
C33 C 0.40187(13) 0.3485(2) 0.27510(9) 0.0406(5) Uani 1 1 d .
H33 H 0.4422 0.3457 0.3126 0.049 Uiso 1 1 calc R
C34 C 0.32661(12) 0.4263(2) 0.27005(8) 0.0348(4) Uani 1 1 d .
H34 H 0.3156 0.4770 0.3041 0.042 Uiso 1 1 calc R
C35 C 0.26790(11) 0.43012(19) 0.21595(8) 0.0291(4) Uani 1 1 d .
H35 H 0.2170 0.4851 0.2125 0.035 Uiso 1 1 calc R
C36 C 0.28251(11) 0.35430(17) 0.16642(8) 0.0241(3) Uani 1 1 d .
H36 H 0.2411 0.3556 0.1294 0.029 Uiso 1 1 calc R

loop_
_atom_site_aniso_label
_atom_site_aniso_U_11
_atom_site_aniso_U_22
_atom_site_aniso_U_33
_atom_site_aniso_U_23
_atom_site_aniso_U_13
_atom_site_aniso_U_12
Sb 0.02384(8) 0.01514(8) 0.02094(8) 0.000 0.00438(6) 0.000
Cl1 0.0295(3) 0.0154(3) 0.0281(3) 0.000 0.0098(2) 0.000
Cl2 0.0379(2) 0.0331(2) 0.0351(2) 0.00109(18) 0.01784(19) 0.01043(18)
P 0.01785(18) 0.01704(19) 0.0196(2) -0.00205(14) 0.00383(15) 0.00085(14)
C11 0.0216(7) 0.0195(8) 0.0211(7) -0.0015(6) 0.0047(6) -0.0026(6)
C12 0.0239(8) 0.0219(9) 0.0395(10) 0.0077(7) 0.0089(7) 0.0006(6)
C13 0.0222(8) 0.0327(10) 0.0520(12) 0.0104(9) 0.0109(8) 0.0026(7)
C14 0.0250(8) 0.0348(10) 0.0400(11) 0.0053(8) 0.0067(8) -0.0079(7)
C15 0.0355(10) 0.0221(9) 0.0627(13) 0.0078(9) 0.0093(9) -0.0062(8)
C16 0.0276(9) 0.0193(8) 0.0603(13) 0.0030(8) 0.0090(8) 0.0018(7)
C21 0.0155(7) 0.0203(8) 0.0248(8) 0.0008(6) 0.0026(6) 0.0002(6)
C22 0.0316(9) 0.0218(9) 0.0269(8) -0.0012(7) 0.0043(7) 0.0019(7)
C23 0.0407(10) 0.0224(9) 0.0416(11) -0.0042(8) 0.0060(8) 0.0020(8)
C24 0.0335(9) 0.0207(9) 0.0566(13) 0.0067(8) 0.0059(9) -0.0021(7)
C25 0.0322(9) 0.0306(10) 0.0439(11) 0.0133(8) 0.0128(8) -0.0005(8)
C26 0.0246(8) 0.0273(9) 0.0307(9) 0.0037(7) 0.0102(7) 0.0017(7)
C31 0.0226(7) 0.0204(8) 0.0221(8) -0.0047(6) 0.0070(6) -0.0025(6)
C32 0.0245(8) 0.0466(12) 0.0311(10) -0.0127(8) 0.0012(7) 0.0055(8)
C33 0.0300(9) 0.0602(14) 0.0291(10) -0.0176(9) 0.0000(8) 0.0010(9)
C34 0.0349(9) 0.0402(11) 0.0316(9) -0.0153(8) 0.0125(8) -0.0043(8)
C35 0.0311(9) 0.0269(9) 0.0323(9) -0.0034(7) 0.0139(7) 0.0027(7)
C36 0.0251(8) 0.0235(8) 0.0237(8) 0.0000(6) 0.0054(6) 0.0017(6)

loop_
_atom_type_symbol
_atom_type_description
_atom_type_scat_dispersion_real
_atom_type_scat_dispersion_imag
_atom_type_scat_source
C C 0.0033 0.0016 'International Tables Vol C Tables 4.2.6.8 and 6.1.1.4'
H H 0.0000 0.0000 'International Tables Vol C Tables 4.2.6.8 and 6.1.1.4'
P P 0.1023 0.0942 'International Tables Vol C Tables 4.2.6.8 and 6.1.1.4'
Cl Cl 0.1484 0.1585 'International Tables Vol C Tables 4.2.6.8 and 6.1.1.4'
Sb Sb -0.5866 1.5461 'International Tables Vol C Tables 4.2.6.8 and 6.1.1.4'

loop_
_geom_angle_atom_site_label_1
_geom_angle_atom_site_label_2
_geom_angle_atom_site_label_3
_geom_angle
_geom_angle_site_symmetry_1
_geom_angle_site_symmetry_3
Cl1 Sb Cl2 87.635(11) . .
Cl1 Sb Cl2 87.635(11) . 2
Cl2 Sb Cl2 175.27(2) . 2
Cl1 Sb P 85.931(9) . .
Cl2 Sb P 85.936(15) . .
Cl2 Sb P 93.727(15) 2 .
Cl1 Sb P 85.931(9) . 2
Cl2 Sb P 93.727(15) . 2
Cl2 Sb P 85.938(15) 2 2
P Sb P 171.862(17) . 2
C21 P C31 108.11(7) . .
C21 P C11 107.85(7) . .
C31 P C11 104.32(7) . .
C21 P Sb 97.34(5) . .
C31 P Sb 120.74(5) . .
C11 P Sb 117.46(5) . .
C12 C11 C16 119.33(15) . .
C12 C11 P 123.38(13) . .
C16 C11 P 117.27(12) . .
C11 C12 C13 119.91(16) . .
C14 C13 C12 120.46(17) . .
C13 C14 C15 119.99(17) . .
C14 C15 C16 119.69(18) . .
C15 C16 C11 120.56(17) . .
C26 C21 C22 118.84(16) . .
C26 C21 P 122.74(13) . .
C22 C21 P 118.07(12) . .
C23 C22 C21 120.28(16) . .
C24 C23 C22 120.23(18) . .
C25 C24 C23 120.08(18) . .
C24 C25 C26 120.37(18) . .
C25 C26 C21 120.20(17) . .
C36 C31 C32 119.58(15) . .
C36 C31 P 119.42(12) . .
C32 C31 P 120.97(13) . .
C33 C32 C31 120.15(17) . .
C32 C33 C34 119.86(18) . .
C35 C34 C33 120.19(17) . .
C34 C35 C36 120.39(16) . .
C35 C36 C31 119.80(16) . .

loop_
_geom_bond_atom_site_label_1
_geom_bond_atom_site_label_2
_geom_bond_distance
_geom_bond_site_symmetry_2
Sb Cl1 2.3849(6) .
Sb Cl2 2.5571(5) .
Sb Cl2 2.5572(5) 2
Sb P 2.7934(4) .
Sb P 2.7934(4) 2
P C21 1.8082(17) .
P C31 1.8139(16) .
P C11 1.8144(16) .
C11 C12 1.378(2) .
C11 C16 1.390(2) .
C12 C13 1.391(2) .
C13 C14 1.375(3) .
C14 C15 1.380(3) .
C15 C16 1.385(3) .
C21 C26 1.395(2) .
C21 C22 1.398(2) .
C22 C23 1.387(3) .
C23 C24 1.378(3) .
C24 C25 1.378(3) .
C25 C26 1.388(3) .
C31 C36 1.388(2) .
C31 C32 1.395(2) .
C32 C33 1.380(3) .
C33 C34 1.387(3) .
C34 C35 1.375(3) .
C35 C36 1.385(2) .

loop_
_geom_torsion_atom_site_label_1
_geom_torsion_atom_site_label_2
_geom_torsion_atom_site_label_3
_geom_torsion_atom_site_label_4
_geom_torsion
_geom_torsion_site_symmetry_1
Cl1 Sb P C21 173.77(5) .
Cl2 Sb P C21 -98.31(5) .
Cl2 Sb P C21 86.42(5) 2
P Sb P C21 173.78(5) 2
Cl1 Sb P C31 57.59(6) .
Cl2 Sb P C31 145.50(6) .
Cl2 Sb P C31 -29.77(6) 2
P Sb P C31 57.60(6) 2
Cl1 Sb P C11 -71.70(6) .
Cl2 Sb P C11 16.22(6) .
Cl2 Sb P C11 -159.05(6) 2
P Sb P C11 -71.69(6) 2
C21 P C11 C12 1.08(17) .
C31 P C11 C12 115.87(15) .
Sb P C11 C12 -107.49(14) .
C21 P C11 C16 179.52(14) .
C31 P C11 C16 -65.69(15) .
Sb P C11 C16 70.95(15) .
C16 C11 C12 C13 1.9(3) .
P C11 C12 C13 -179.70(15) .
C11 C12 C13 C14 0.3(3) .
C12 C13 C14 C15 -1.9(3) .
C13 C14 C15 C16 1.2(3) .
C14 C15 C16 C11 1.0(3) .
C12 C11 C16 C15 -2.6(3) .
P C11 C16 C15 178.92(16) .
C31 P C21 C26 6.97(15) .
C11 P C21 C26 119.22(13) .
Sb P C21 C26 -118.78(13) .
C31 P C21 C22 -179.92(12) .
C11 P C21 C22 -67.67(14) .
Sb P C21 C22 54.33(12) .
C26 C21 C22 C23 -0.9(2) .
P C21 C22 C23 -174.34(13) .
C21 C22 C23 C24 0.9(3) .
C22 C23 C24 C25 -0.2(3) .
C23 C24 C25 C26 -0.5(3) .
C24 C25 C26 C21 0.5(3) .
C22 C21 C26 C25 0.2(2) .
P C21 C26 C25 173.28(13) .
C21 P C31 C36 -119.04(13) .
C11 P C31 C36 126.36(13) .
Sb P C31 C36 -8.50(16) .
C21 P C31 C32 62.85(16) .
C11 P C31 C32 -51.75(17) .
Sb P C31 C32 173.39(13) .
C36 C31 C32 C33 1.3(3) .
P C31 C32 C33 179.45(16) .
C31 C32 C33 C34 -1.5(3) .
C32 C33 C34 C35 0.2(3) .
C33 C34 C35 C36 1.3(3) .
C34 C35 C36 C31 -1.5(3) .
C32 C31 C36 C35 0.1(3) .
P C31 C36 C35 -177.99(13) .
